data_1504846
loop_
_publ_author_name
'Lee, Jeong Won'
'Jung, Hyo Sung'
'Kwon, Pil Seung'
'Kim, Jong Wan'
'Bartsch, Richard A.'
'Kim, Youngmee'
'Kim, Sung-Jin'
'Kim, Jong Seung'

_publ_section_title
;
 Chromofluorescent indicator for intracellular Zn2+/Hg2+ dynamic exchange.
;
_journal_issue 17
_journal_name_full 'Organic letters'
_journal_page_first 3801
_journal_page_last 3804
_journal_paper_doi 10.1021/ol801482n
_journal_volume 10
_journal_year 2008
_chemical_formula_sum 'C22 H16 Hg N6 O7 S'
_chemical_formula_weight 709.06
_chemical_name_systematic
; 
 ? 
;
_space_group_IT_number 15
_symmetry_cell_setting monoclinic
_symmetry_space_group_name_Hall '-C 2yc'
_symmetry_space_group_name_H-M 'C 1 2/c 1'
_atom_sites_solution_hydrogens geom
_atom_sites_solution_primary direct
_atom_sites_solution_secondary difmap
_audit_creation_method SHELXL-97
_cell_angle_alpha 90.00
_cell_angle_beta 113.893(2)
_cell_angle_gamma 90.00
_cell_formula_units_Z 8
_cell_length_a 22.629(2)
_cell_length_b 15.2721(16)
_cell_length_c 15.4352(16)
_cell_measurement_reflns_used 2654
_cell_measurement_temperature 170(2)
_cell_measurement_theta_max 22.48
_cell_measurement_theta_min 2.45
_cell_volume 4877.2(8)
_computing_cell_refinement 'Bruker SMART'
_computing_data_collection 'Bruker SMART'
_computing_data_reduction 'Bruker SAINT'
_computing_molecular_graphics 'Bruker SHELXTL'
_computing_publication_material 'Bruker SHELXTL'
_computing_structure_refinement 'SHELXL-97 (Sheldrick, 1997)'
_computing_structure_solution 'SHELXS-97 (Sheldrick, 1990)'
_diffrn_ambient_temperature 443(2)
_diffrn_measured_fraction_theta_full 0.999
_diffrn_measured_fraction_theta_max 0.999
_diffrn_measurement_device_type 'CCD area detector'
_diffrn_measurement_method 'phi and omega scans'
_diffrn_radiation_monochromator graphite
_diffrn_radiation_source 'fine-focus sealed tube'
_diffrn_radiation_type MoK\a
_diffrn_radiation_wavelength 0.71073
_diffrn_reflns_av_R_equivalents 0.0845
_diffrn_reflns_av_sigmaI/netI 0.1119
_diffrn_reflns_limit_h_max 14
_diffrn_reflns_limit_h_min -27
_diffrn_reflns_limit_k_max 18
_diffrn_reflns_limit_k_min -18
_diffrn_reflns_limit_l_max 18
_diffrn_reflns_limit_l_min -18
_diffrn_reflns_number 12736
_diffrn_reflns_theta_full 25.50
_diffrn_reflns_theta_max 25.50
_diffrn_reflns_theta_min 1.66
_exptl_absorpt_coefficient_mu 6.453
_exptl_absorpt_correction_type none
_exptl_crystal_colour brown
_exptl_crystal_density_diffrn 1.931
_exptl_crystal_density_meas ?
_exptl_crystal_density_method 'not measured'
_exptl_crystal_description rod
_exptl_crystal_F_000 2736
_exptl_crystal_size_max 0.10
_exptl_crystal_size_mid 0.05
_exptl_crystal_size_min 0.03
_refine_diff_density_max 2.182
_refine_diff_density_min -2.211
_refine_diff_density_rms 0.196
_refine_ls_extinction_method none
_refine_ls_goodness_of_fit_ref 0.905
_refine_ls_hydrogen_treatment constr
_refine_ls_matrix_type full
_refine_ls_number_parameters 335
_refine_ls_number_reflns 4550
_refine_ls_number_restraints 3
_refine_ls_restrained_S_all 0.908
_refine_ls_R_factor_all 0.0717
_refine_ls_R_factor_gt 0.0458
_refine_ls_shift/su_max 0.001
_refine_ls_shift/su_mean 0.000
_refine_ls_structure_factor_coef Fsqd
_refine_ls_weighting_details 'calc w=1/[\s^2^(Fo^2^)+(0.0451P)^2^+0.0000P] where P=(Fo^2^+2Fc^2^)/3'
_refine_ls_weighting_scheme calc
_refine_ls_wR_factor_gt 0.1023
_refine_ls_wR_factor_ref 0.1059
_reflns_number_gt 2947
_reflns_number_total 4550
_reflns_threshold_expression >2sigma(I)
_cod_data_source_file ol801482n_si_002.cif
_cod_data_source_block yk520c2c
_cod_depositor_comments
;
The following automatic conversions were performed:

'_symmetry_cell_setting' value 'Monoclinic' changed to 'monoclinic'
according to /home/saulius/struct/CIF-dictionaries/cif_core.dic
dictionary named 'cif_core.dic' version 2.4.1 from 2010-06-29.

Automatic conversion script
Id: cif_fix_values 1715 2011-07-08 13:25:40Z adriana 

The following automatic conversions were performed:

'_exptl_crystal_density_meas' value 'not measured' was changed to '?'
- the value is perceived as not measured.

Automatic conversion script
Id: cif_fix_values 3008 2015-01-20 13:52:24Z robertas 
;
_cod_original_cell_volume 4877.1(9)
_cod_original_sg_symbol_H-M C2/c
_cod_database_code 1504846

loop_
_symmetry_equiv_pos_as_xyz
'x, y, z'
'-x, y, -z+1/2'
'x+1/2, y+1/2, z'
'-x+1/2, y+1/2, -z+1/2'
'-x, -y, -z'
'x, -y, z-1/2'
'-x+1/2, -y+1/2, -z'
'x+1/2, -y+1/2, z-1/2'

loop_
_atom_site_label
_atom_site_type_symbol
_atom_site_fract_x
_atom_site_fract_y
_atom_site_fract_z
_atom_site_U_iso_or_equiv
_atom_site_adp_type
_atom_site_occupancy
_atom_site_symmetry_multiplicity
_atom_site_calc_flag
_atom_site_refinement_flags
Hg1 Hg 0.234951(18) 0.43648(2) 1.15584(2) 0.02808(13) Uani 1 1 d .
S1 S 0.17742(12) 0.25241(14) 1.06639(15) 0.0263(5) Uani 1 1 d .
N1 N 0.1602(4) 0.3571(4) 1.0572(5) 0.0252(18) Uani 1 1 d .
N2 N 0.1422(4) 0.5302(4) 1.0598(5) 0.0226(17) Uani 1 1 d .
N3 N -0.0647(4) 0.5116(5) 0.7908(5) 0.0257(17) Uani 1 1 d .
N4 N -0.1060(4) 0.4597(4) 0.7357(5) 0.0223(17) Uani 1 1 d .
N5 N -0.3320(4) 0.6035(5) 0.4573(5) 0.0298(19) Uani 1 1 d .
N6 N 0.3631(5) 0.4137(6) 1.3038(5) 0.068(3) Uani 1 1 d D
O1 O 0.2391(3) 0.2453(4) 1.1462(4) 0.0320(15) Uani 1 1 d .
O2 O 0.1713(3) 0.2161(4) 0.9775(4) 0.0342(16) Uani 1 1 d .
O3 O -0.3760(3) 0.5515(4) 0.4136(4) 0.0380(16) Uani 1 1 d .
O4 O -0.3362(3) 0.6821(4) 0.4438(4) 0.0411(17) Uani 1 1 d .
O5 O 0.3269(5) 0.4778(6) 1.2658(7) 0.058(3) Uani 1 1 d D
O6 O 0.3712(4) 0.3828(4) 1.3831(4) 0.0437(19) Uani 1 1 d D
O7 O 0.3929(7) 0.3758(9) 1.2612(10) 0.073(6) Uani 1 1 d D
C1 C 0.0245(5) 0.1311(6) 1.1468(7) 0.041(3) Uani 1 1 d .
H1 H -0.0074 0.1083 1.1638 0.050 Uiso 1 1 calc R
C2 C 0.0240(5) 0.1134(6) 1.0604(7) 0.038(3) Uani 1 1 d .
H2 H -0.0082 0.0780 1.0179 0.046 Uiso 1 1 calc R
C3 C 0.0720(5) 0.1486(6) 1.0356(6) 0.035(2) Uani 1 1 d .
H3 H 0.0724 0.1358 0.9769 0.042 Uiso 1 1 calc R
C4 C 0.1179(4) 0.2015(5) 1.0970(6) 0.025(2) Uani 1 1 d .
C5 C 0.1197(5) 0.2194(5) 1.1864(6) 0.023(2) Uani 1 1 d .
H5 H 0.1518 0.2549 1.2288 0.028 Uiso 1 1 calc R
C6 C 0.0732(5) 0.1838(6) 1.2101(6) 0.035(2) Uani 1 1 d .
H6 H 0.0740 0.1948 1.2698 0.042 Uiso 1 1 calc R
C7 C 0.1045(4) 0.3913(6) 0.9914(5) 0.0190(19) Uani 1 1 d .
C8 C 0.0570(4) 0.3418(5) 0.9199(6) 0.026(2) Uani 1 1 d .
H8 H 0.0633 0.2820 0.9154 0.032 Uiso 1 1 calc R
C9 C 0.0007(4) 0.3812(6) 0.8559(6) 0.026(2) Uani 1 1 d .
H9 H -0.0308 0.3466 0.8110 0.032 Uiso 1 1 calc R
C10 C -0.0096(5) 0.4688(6) 0.8572(6) 0.027(2) Uani 1 1 d .
C11 C 0.0380(4) 0.5224(6) 0.9254(6) 0.023(2) Uani 1 1 d .
C12 C 0.0952(4) 0.4825(6) 0.9935(6) 0.019(2) Uani 1 1 d .
C13 C 0.0332(5) 0.6144(6) 0.9329(6) 0.026(2) Uani 1 1 d .
H13 H -0.0033 0.6433 0.8907 0.031 Uiso 1 1 calc R
C14 C 0.0806(5) 0.6611(6) 1.0003(6) 0.030(2) Uani 1 1 d .
H14 H 0.0767 0.7214 1.0039 0.036 Uiso 1 1 calc R
C15 C 0.1356(5) 0.6178(6) 1.0646(6) 0.026(2) Uani 1 1 d .
C16 C 0.1887(5) 0.6654(6) 1.1396(6) 0.037(3) Uani 1 1 d .
H16A H 0.2280 0.6573 1.1309 0.055 Uiso 1 1 calc R
H16B H 0.1941 0.6431 1.2005 0.055 Uiso 1 1 calc R
H16C H 0.1784 0.7266 1.1360 0.055 Uiso 1 1 calc R
C17 C -0.1613(4) 0.5017(6) 0.6663(6) 0.025(2) Uani 1 1 d .
C18 C -0.2104(4) 0.4457(6) 0.6101(6) 0.027(2) Uani 1 1 d .
H18 H -0.2054 0.3855 0.6190 0.033 Uiso 1 1 calc R
C19 C -0.2669(5) 0.4790(6) 0.5408(6) 0.026(2) Uani 1 1 d .
H19 H -0.3001 0.4421 0.5032 0.032 Uiso 1 1 calc R
C20 C -0.2720(4) 0.5679(6) 0.5296(5) 0.0218(19) Uani 1 1 d .
C21 C -0.2235(5) 0.6238(6) 0.5815(6) 0.031(2) Uani 1 1 d .
H21 H -0.2287 0.6838 0.5708 0.037 Uiso 1 1 calc R
C22 C -0.1676(4) 0.5919(5) 0.6489(6) 0.026(2) Uani 1 1 d .
H22 H -0.1340 0.6296 0.6831 0.032 Uiso 1 1 calc R

loop_
_atom_site_aniso_label
_atom_site_aniso_U_11
_atom_site_aniso_U_22
_atom_site_aniso_U_33
_atom_site_aniso_U_23
_atom_site_aniso_U_13
_atom_site_aniso_U_12
Hg1 0.0263(2) 0.0309(2) 0.01960(18) 0.00232(19) 0.00162(14) -0.0033(2)
S1 0.0296(14) 0.0238(12) 0.0221(12) 0.0028(9) 0.0070(11) 0.0049(11)
N1 0.027(5) 0.020(4) 0.021(4) -0.001(3) 0.002(4) -0.006(4)
N2 0.027(5) 0.025(4) 0.015(4) 0.004(3) 0.008(4) -0.003(4)
N3 0.022(4) 0.030(4) 0.021(4) 0.002(3) 0.004(4) 0.004(4)
N4 0.023(4) 0.021(4) 0.018(4) -0.001(3) 0.003(3) 0.003(3)
N5 0.031(5) 0.027(4) 0.023(4) 0.003(4) 0.003(4) 0.011(4)
N6 0.046(7) 0.082(9) 0.064(8) -0.011(6) 0.011(6) 0.033(6)
O1 0.027(4) 0.036(4) 0.025(3) 0.003(3) 0.002(3) 0.009(3)
O2 0.045(4) 0.034(4) 0.024(3) -0.002(3) 0.014(3) 0.006(3)
O3 0.027(4) 0.038(4) 0.034(4) 0.000(3) -0.003(3) 0.004(4)
O4 0.046(5) 0.028(4) 0.031(4) 0.008(3) -0.004(3) 0.011(4)
O5 0.056(8) 0.056(7) 0.051(8) 0.000(6) 0.015(7) 0.003(7)
O6 0.050(5) 0.050(4) 0.021(4) 0.008(3) 0.004(4) 0.003(4)
O7 0.073(16) 0.066(14) 0.057(13) -0.002(11) 0.015(12) 0.015(13)
C1 0.042(7) 0.038(6) 0.048(7) 0.013(5) 0.022(6) 0.004(6)
C2 0.040(7) 0.029(6) 0.035(6) -0.002(5) 0.004(5) -0.008(5)
C3 0.043(7) 0.033(6) 0.025(5) 0.003(4) 0.010(5) 0.003(5)
C4 0.032(6) 0.015(4) 0.023(5) 0.000(4) 0.007(4) 0.003(4)
C5 0.029(5) 0.013(4) 0.028(5) -0.001(4) 0.012(4) -0.005(4)
C6 0.050(7) 0.022(5) 0.028(5) -0.002(4) 0.011(5) 0.001(5)
C7 0.015(5) 0.025(5) 0.014(5) 0.005(4) 0.003(4) -0.001(4)
C8 0.036(6) 0.018(5) 0.022(5) 0.003(4) 0.009(5) 0.000(4)
C9 0.024(5) 0.023(5) 0.022(5) 0.004(4) 0.000(4) -0.001(4)
C10 0.032(6) 0.024(5) 0.023(5) 0.006(4) 0.009(5) -0.001(4)
C11 0.020(5) 0.030(5) 0.021(5) 0.000(4) 0.010(4) -0.003(4)
C12 0.016(5) 0.023(5) 0.021(5) 0.002(4) 0.009(4) -0.005(4)
C13 0.032(6) 0.021(5) 0.024(5) 0.005(4) 0.010(5) 0.003(4)
C14 0.034(6) 0.022(5) 0.035(6) 0.005(4) 0.015(5) 0.004(5)
C15 0.031(6) 0.024(5) 0.024(5) 0.006(4) 0.013(5) 0.001(5)
C16 0.045(7) 0.030(6) 0.029(5) -0.008(4) 0.008(5) -0.006(5)
C17 0.020(5) 0.031(5) 0.022(5) -0.001(4) 0.006(4) 0.000(5)
C18 0.031(5) 0.024(5) 0.025(5) 0.001(4) 0.009(4) -0.005(5)
C19 0.025(5) 0.029(5) 0.022(5) -0.004(4) 0.005(4) -0.009(5)
C20 0.018(5) 0.026(5) 0.015(4) -0.001(4) 0.001(4) -0.001(5)
C21 0.044(6) 0.020(5) 0.023(5) 0.007(4) 0.008(5) 0.010(5)
C22 0.021(5) 0.018(5) 0.031(5) -0.010(4) 0.000(4) -0.002(4)

loop_
_atom_type_symbol
_atom_type_description
_atom_type_scat_dispersion_real
_atom_type_scat_dispersion_imag
_atom_type_scat_source
C C 0.0033 0.0016 'International Tables Vol C Tables 4.2.6.8 and 6.1.1.4'
H H 0.0000 0.0000 'International Tables Vol C Tables 4.2.6.8 and 6.1.1.4'
N N 0.0061 0.0033 'International Tables Vol C Tables 4.2.6.8 and 6.1.1.4'
O O 0.0106 0.0060 'International Tables Vol C Tables 4.2.6.8 and 6.1.1.4'
Hg Hg -2.3894 9.2266 'International Tables Vol C Tables 4.2.6.8 and 6.1.1.4'
S S 0.1246 0.1234 'International Tables Vol C Tables 4.2.6.8 and 6.1.1.4'

loop_
_geom_angle_atom_site_label_1
_geom_angle_atom_site_label_2
_geom_angle_atom_site_label_3
_geom_angle
N1 Hg1 O5 161.8(3)
N1 Hg1 N2 70.6(2)
O5 Hg1 N2 127.5(3)
O2 S1 O1 118.2(4)
O2 S1 N1 111.6(4)
O1 S1 N1 105.1(4)
O2 S1 C4 107.2(4)
O1 S1 C4 108.3(4)
N1 S1 C4 105.7(4)
C7 N1 S1 123.7(6)
C7 N1 Hg1 122.7(6)
S1 N1 Hg1 113.6(4)
C15 N2 C12 120.4(8)
C15 N2 Hg1 128.7(6)
C12 N2 Hg1 110.9(5)
N4 N3 C10 113.2(7)
N3 N4 C17 114.2(7)
O4 N5 O3 123.3(8)
O4 N5 C20 118.7(8)
O3 N5 C20 118.0(7)
O6 N6 O7 116.1(10)
O6 N6 O5 123.8(9)
O7 N6 O5 120.0(10)
N6 O5 Hg1 112.0(8)
C2 C1 C6 119.5(10)
C2 C1 H1 120.2
C6 C1 H1 120.2
C1 C2 C3 119.6(9)
C1 C2 H2 120.2
C3 C2 H2 120.2
C4 C3 C2 119.9(8)
C4 C3 H3 120.1
C2 C3 H3 120.1
C3 C4 C5 121.2(8)
C3 C4 S1 121.6(7)
C5 C4 S1 117.2(7)
C6 C5 C4 118.3(8)
C6 C5 H5 120.9
C4 C5 H5 120.9
C5 C6 C1 121.4(9)
C5 C6 H6 119.3
C1 C6 H6 119.3
N1 C7 C8 124.0(8)
N1 C7 C12 117.6(8)
C8 C7 C12 118.3(8)
C9 C8 C7 120.8(8)
C9 C8 H8 119.6
C7 C8 H8 119.6
C10 C9 C8 121.8(9)
C10 C9 H9 119.1
C8 C9 H9 119.1
C9 C10 N3 123.4(9)
C9 C10 C11 119.6(9)
N3 C10 C11 116.9(8)
C13 C11 C10 124.8(9)
C13 C11 C12 116.1(8)
C10 C11 C12 119.2(8)
N2 C12 C7 118.1(8)
N2 C12 C11 121.7(8)
C7 C12 C11 120.2(8)
C14 C13 C11 121.3(9)
C14 C13 H13 119.3
C11 C13 H13 119.3
C13 C14 C15 119.7(8)
C13 C14 H14 120.2
C15 C14 H14 120.2
N2 C15 C14 120.8(9)
N2 C15 C16 117.2(8)
C14 C15 C16 122.0(8)
C15 C16 H16A 109.5
C15 C16 H16B 109.5
H16A C16 H16B 109.5
C15 C16 H16C 109.5
H16A C16 H16C 109.5
H16B C16 H16C 109.5
C18 C17 C22 119.4(8)
C18 C17 N4 115.4(8)
C22 C17 N4 125.1(8)
C19 C18 C17 120.6(8)
C19 C18 H18 119.7
C17 C18 H18 119.7
C20 C19 C18 117.7(8)
C20 C19 H19 121.2
C18 C19 H19 121.2
C21 C20 C19 122.7(8)
C21 C20 N5 119.4(8)
C19 C20 N5 117.9(8)
C22 C21 C20 120.1(8)
C22 C21 H21 120.0
C20 C21 H21 120.0
C21 C22 C17 119.3(8)
C21 C22 H22 120.3
C17 C22 H22 120.3

loop_
_geom_bond_atom_site_label_1
_geom_bond_atom_site_label_2
_geom_bond_distance
Hg1 N1 2.136(7)
Hg1 O5 2.178(10)
Hg1 N2 2.477(7)
S1 O2 1.434(6)
S1 O1 1.444(6)
S1 N1 1.638(7)
S1 C4 1.777(9)
N1 C7 1.362(10)
N2 C15 1.351(11)
N2 C12 1.352(10)
N3 N4 1.257(9)
N3 C10 1.413(11)
N4 C17 1.429(11)
N5 O4 1.216(9)
N5 O3 1.239(9)
N5 C20 1.469(11)
N6 O6 1.254(10)
N6 O7 1.258(19)
N6 O5 1.259(14)
C1 C2 1.356(12)
C1 C6 1.395(13)
C1 H1 0.9300
C2 C3 1.399(13)
C2 H2 0.9300
C3 C4 1.353(12)
C3 H3 0.9300
C4 C5 1.391(10)
C5 C6 1.357(12)
C5 H5 0.9300
C6 H6 0.9300
C7 C8 1.409(12)
C7 C12 1.411(11)
C8 C9 1.395(11)
C8 H8 0.9300
C9 C10 1.360(12)
C9 H9 0.9300
C10 C11 1.423(12)
C11 C13 1.417(11)
C11 C12 1.431(12)
C13 C14 1.356(12)
C13 H13 0.9300
C14 C15 1.403(12)
C14 H14 0.9300
C15 C16 1.477(12)
C16 H16A 0.9600
C16 H16B 0.9600
C16 H16C 0.9600
C17 C18 1.391(12)
C17 C22 1.400(12)
C18 C19 1.388(12)
C18 H18 0.9300
C19 C20 1.368(11)
C19 H19 0.9300
C20 C21 1.364(12)
C21 C22 1.362(12)
C21 H21 0.9300
C22 H22 0.9300

loop_
_geom_torsion_atom_site_label_1
_geom_torsion_atom_site_label_2
_geom_torsion_atom_site_label_3
_geom_torsion_atom_site_label_4
_geom_torsion
O2 S1 N1 C7 52.6(8)
O1 S1 N1 C7 -178.1(7)
C4 S1 N1 C7 -63.6(8)
O2 S1 N1 Hg1 -125.6(4)
O1 S1 N1 Hg1 3.7(5)
C4 S1 N1 Hg1 118.2(4)
O5 Hg1 N1 C7 -172.1(10)
N2 Hg1 N1 C7 3.6(6)
O5 Hg1 N1 S1 6.1(12)
N2 Hg1 N1 S1 -178.2(4)
N1 Hg1 N2 C15 179.5(7)
O5 Hg1 N2 C15 -2.2(8)
N1 Hg1 N2 C12 -2.9(5)
O5 Hg1 N2 C12 175.4(5)
C10 N3 N4 C17 -178.4(7)
O6 N6 O5 Hg1 -101.9(12)
O7 N6 O5 Hg1 76.9(14)
N1 Hg1 O5 N6 -7.5(16)
N2 Hg1 O5 N6 177.6(6)
C6 C1 C2 C3 -0.5(14)
C1 C2 C3 C4 -1.2(14)
C2 C3 C4 C5 2.1(13)
C2 C3 C4 S1 -176.6(7)
O2 S1 C4 C3 -8.4(9)
O1 S1 C4 C3 -137.0(7)
N1 S1 C4 C3 110.8(8)
O2 S1 C4 C5 172.9(6)
O1 S1 C4 C5 44.3(8)
N1 S1 C4 C5 -68.0(7)
C3 C4 C5 C6 -1.2(13)
S1 C4 C5 C6 177.6(7)
C4 C5 C6 C1 -0.6(13)
C2 C1 C6 C5 1.4(14)
S1 N1 C7 C8 -4.0(12)
Hg1 N1 C7 C8 174.0(6)
S1 N1 C7 C12 178.1(6)
Hg1 N1 C7 C12 -3.9(10)
N1 C7 C8 C9 179.0(8)
C12 C7 C8 C9 -3.2(12)
C7 C8 C9 C10 2.6(13)
C8 C9 C10 N3 177.0(8)
C8 C9 C10 C11 0.0(13)
N4 N3 C10 C9 6.1(12)
N4 N3 C10 C11 -176.8(7)
C9 C10 C11 C13 179.1(8)
N3 C10 C11 C13 2.0(13)
C9 C10 C11 C12 -2.0(12)
N3 C10 C11 C12 -179.2(7)
C15 N2 C12 C7 179.9(7)
Hg1 N2 C12 C7 2.1(9)
C15 N2 C12 C11 1.5(12)
Hg1 N2 C12 C11 -176.3(6)
N1 C7 C12 N2 0.7(11)
C8 C7 C12 N2 -177.3(7)
N1 C7 C12 C11 179.2(7)
C8 C7 C12 C11 1.2(12)
C13 C11 C12 N2 -1.3(12)
C10 C11 C12 N2 179.8(7)
C13 C11 C12 C7 -179.7(7)
C10 C11 C12 C7 1.4(12)
C10 C11 C13 C14 179.6(8)
C12 C11 C13 C14 0.7(12)
C11 C13 C14 C15 -0.4(13)
C12 N2 C15 C14 -1.1(12)
Hg1 N2 C15 C14 176.3(6)
C12 N2 C15 C16 179.4(7)
Hg1 N2 C15 C16 -3.2(11)
C13 C14 C15 N2 0.6(13)
C13 C14 C15 C16 -179.9(8)
N3 N4 C17 C18 -174.3(7)
N3 N4 C17 C22 8.8(12)
C22 C17 C18 C19 -3.5(12)
N4 C17 C18 C19 179.4(7)
C17 C18 C19 C20 0.5(12)
C18 C19 C20 C21 1.9(12)
C18 C19 C20 N5 -179.1(7)
O4 N5 C20 C21 2.0(12)
O3 N5 C20 C21 -177.4(8)
O4 N5 C20 C19 -177.1(7)
O3 N5 C20 C19 3.5(11)
C19 C20 C21 C22 -1.2(13)
N5 C20 C21 C22 179.9(8)
C20 C21 C22 C17 -2.0(13)
C18 C17 C22 C21 4.3(13)
N4 C17 C22 C21 -178.9(8)
